data_7247270
loop_
_publ_author_name
'Nalaoh, Phattananawee'
'Jenkins, David M.'

_publ_section_title
;
 Di-triazole boat conformation leads to metal--organic nanotube while
 chair conformation leads to coordination polymer
;
_journal_issue 35
_journal_name_full CrystEngComm
_journal_page_first 4929
_journal_page_last 4933
_journal_paper_doi 10.1039/D3CE00835E
_journal_volume 25
_journal_year 2023
_chemical_formula_moiety 'C12 H18 Ag N7 O3'
_chemical_formula_sum 'C12 H18 Ag N7 O3'
_chemical_formula_weight 416.20
_space_group_crystal_system monoclinic
_space_group_IT_number 14
_space_group_name_Hall '-P 2ybc'
_space_group_name_H-M_alt 'P 1 21/c 1'
_atom_sites_solution_hydrogens geom
_atom_sites_solution_primary dual
_audit_creation_date 2023-03-13
_audit_creation_method
;
Olex2 1.5
(compiled 2023.03.06 svn.rbb2c1857 for OlexSys, GUI svn.r6748)
;
_audit_update_record
;
2023-07-16 deposited with the CCDC.	2023-08-23 downloaded from the CCDC.
;
_cell_angle_alpha 90
_cell_angle_beta 108.3360(10)
_cell_angle_gamma 90
_cell_formula_units_Z 4
_cell_length_a 12.5507(4)
_cell_length_b 12.9070(5)
_cell_length_c 9.9446(4)
_cell_measurement_reflns_used 9939
_cell_measurement_temperature 100(2)
_cell_measurement_theta_max 28.30
_cell_measurement_theta_min 2.33
_cell_volume 1529.15(10)
_computing_cell_refinement 'SAINT V8.40B (?, 2016)'
_computing_data_reduction 'SAINT V8.40B (?, 2016)'
_computing_molecular_graphics 'Olex2 1.5 (Dolomanov et al., 2009)'
_computing_publication_material 'Olex2 1.5 (Dolomanov et al., 2009)'
_computing_structure_refinement 'SHELXL 2018/3 (Sheldrick, 2015)'
_computing_structure_solution 'SHELXT 2018/2 (Sheldrick, 2018)'
_diffrn_ambient_temperature 100.00
_diffrn_detector 'Bruker APEX2 area detector'
_diffrn_detector_area_resol_mean 7.9
_diffrn_detector_type 'CCD area detector'
_diffrn_measured_fraction_theta_full 1.000
_diffrn_measured_fraction_theta_max 1.000
_diffrn_measurement_device 'three-circle diffractometer'
_diffrn_measurement_device_type 'Bruker SMART APEX2 area detector'
_diffrn_measurement_method '\w and \f scans'
_diffrn_radiation_monochromator 'mirror optics'
_diffrn_radiation_probe x-ray
_diffrn_radiation_type MoK\a
_diffrn_radiation_wavelength 0.71073
_diffrn_reflns_av_R_equivalents 0.0321
_diffrn_reflns_av_unetI/netI 0.0142
_diffrn_reflns_Laue_measured_fraction_full 1.000
_diffrn_reflns_Laue_measured_fraction_max 1.000
_diffrn_reflns_limit_h_max 16
_diffrn_reflns_limit_h_min -16
_diffrn_reflns_limit_k_max 16
_diffrn_reflns_limit_k_min -16
_diffrn_reflns_limit_l_max 13
_diffrn_reflns_limit_l_min -13
_diffrn_reflns_number 40709
_diffrn_reflns_point_group_measured_fraction_full 1.000
_diffrn_reflns_point_group_measured_fraction_max 1.000
_diffrn_reflns_theta_full 25.242
_diffrn_reflns_theta_max 27.873
_diffrn_reflns_theta_min 2.326
_diffrn_source 'microfocus sealed X-ray tube'
_diffrn_source_type 'Incoatec I\ms'
_diffrn_standards_number 0
_exptl_absorpt_coefficient_mu 1.346
_exptl_absorpt_correction_T_max 0.7457
_exptl_absorpt_correction_T_min 0.6908
_exptl_absorpt_correction_type multi-scan
_exptl_absorpt_process_details
;
SADABS-2016/2 (Bruker,2016/2) was used for absorption correction.
wR2(int) was 0.0989 before and 0.0481 after correction.
The Ratio of minimum to maximum transmission is 0.9264.
The \l/2 correction factor is Not present.
;
_exptl_crystal_colour 'clear light colourless'
_exptl_crystal_colour_lustre clear
_exptl_crystal_colour_modifier light
_exptl_crystal_colour_primary colourless
_exptl_crystal_density_diffrn 1.808
_exptl_crystal_description plate
_exptl_crystal_F_000 840
_exptl_crystal_size_max 0.2
_exptl_crystal_size_mid 0.108
_exptl_crystal_size_min 0.048
_refine_diff_density_max 0.368
_refine_diff_density_min -0.412
_refine_diff_density_rms 0.062
_refine_ls_extinction_method none
_refine_ls_goodness_of_fit_ref 1.031
_refine_ls_hydrogen_treatment constr
_refine_ls_matrix_type full
_refine_ls_number_parameters 235
_refine_ls_number_reflns 3646
_refine_ls_number_restraints 0
_refine_ls_restrained_S_all 1.031
_refine_ls_R_factor_all 0.0202
_refine_ls_R_factor_gt 0.0172
_refine_ls_shift/su_max 0.001
_refine_ls_shift/su_mean 0.000
_refine_ls_structure_factor_coef Fsqd
_refine_ls_weighting_details 'w=1/[\s^2^(Fo^2^)+(0.0171P)^2^+1.0587P] where P=(Fo^2^+2Fc^2^)/3'
_refine_ls_weighting_scheme calc
_refine_ls_wR_factor_gt 0.0399
_refine_ls_wR_factor_ref 0.0415
_reflns_Friedel_coverage 0.000
_reflns_number_gt 3354
_reflns_number_total 3646
_reflns_threshold_expression 'I > 2\s(I)'
_cod_data_source_file d3ce00835e2.cif
_cod_data_source_block l12agdmf_plate
_cod_depositor_comments 'Adding full bibliography for 7247266--7247271.cif.'
_cod_database_code 7247270
_shelx_shelxl_version_number 2018/3
_shelx_space_group_comment
;
The symmetry employed for this shelxl refinement is uniquely defined
by the following loop, which should always be used as a source of
symmetry information in preference to the above space-group names.
They are only intended as comments.
;
_shelx_estimated_absorpt_t_max 0.938
_shelx_estimated_absorpt_t_min 0.775
_olex2_refinement_description
;
1. Others
 Fixed Sof: N14(0.5) O15(0.5) O16(0.5) O17(0.5) O2(0.5) N6(0.5)
2.a Ternary CH refined with riding coordinates:
 C4(H4), C10(H10)
2.b Secondary CH2 refined with riding coordinates:
 C3(H3A,H3B), C5(H5A,H5B), C6(H6A,H6B), C9(H9A,H9B), C11(H11A,H11B), C12(H12A,
 H12B)
2.c Aromatic/amide H refined with riding coordinates:
 C2(H2), C7(H7), C8(H8), C13(H13)
;
_olex2_submission_special_instructions 'No special instructions were received'

loop_
_space_group_symop_operation_xyz
'x, y, z'
'-x, y+1/2, -z+1/2'
'-x, -y, -z'
'x, -y-1/2, z-1/2'

loop_
_atom_site_label
_atom_site_type_symbol
_atom_site_fract_x
_atom_site_fract_y
_atom_site_fract_z
_atom_site_U_iso_or_equiv
_atom_site_adp_type
_atom_site_occupancy
_atom_site_site_symmetry_order
_atom_site_calc_flag
_atom_site_refinement_flags_posn
_atom_site_refinement_flags_adp
_atom_site_refinement_flags_occupancy
_atom_site_disorder_assembly
_atom_site_disorder_group
Ag1 Ag 0.82415(2) 0.48134(2) 0.40583(2) 0.01870(4) Uani 1 1 d . . . . .
N1 N 1.03012(10) 0.62132(10) 0.42106(13) 0.0172(2) Uani 1 1 d . . . . .
N2 N 0.71248(10) 0.34723(10) 0.32792(13) 0.0182(3) Uani 1 1 d . . . . .
N3 N 0.58288(10) 0.22829(9) 0.29563(13) 0.0170(2) Uani 1 1 d . . . . .
N4 N 0.91373(10) 0.61831(10) 0.37245(13) 0.0174(2) Uani 1 1 d . . . . .
N5 N 0.96776(10) 0.76466(9) 0.30406(13) 0.0156(2) Uani 1 1 d . . . . .
O6 O 0.72153(10) 0.50224(9) 0.58417(14) 0.0269(3) Uani 1 1 d . . . . .
C2 C 0.66064(13) 0.19705(12) 0.23469(16) 0.0210(3) Uani 1 1 d . . . . .
H2 H 0.657998 0.133154 0.186341 0.025 Uiso 1 1 calc R U . . .
C3 C 0.48305(12) 0.17167(12) 0.30359(17) 0.0212(3) Uani 1 1 d . . . . .
H3A H 0.453618 0.128425 0.217628 0.025 Uiso 1 1 calc R U . . .
H3B H 0.424061 0.222230 0.304888 0.025 Uiso 1 1 calc R U . . .
C4 C 0.50751(12) 0.10245(11) 0.43427(16) 0.0176(3) Uani 1 1 d . . . . .
H4 H 0.544801 0.145211 0.520044 0.021 Uiso 1 1 calc R U . . .
C5 C 0.58508(13) 0.01273(12) 0.42852(18) 0.0212(3) Uani 1 1 d . . . . .
H5A H 0.658401 0.040770 0.428110 0.025 Uiso 1 1 calc R U . . .
H5B H 0.552240 -0.026119 0.339191 0.025 Uiso 1 1 calc R U . . .
C6 C 0.39623(12) 0.06147(12) 0.44618(17) 0.0211(3) Uani 1 1 d . . . . .
H6A H 0.349610 0.120520 0.457964 0.025 Uiso 1 1 calc R U . . .
H6B H 0.354908 0.024970 0.357548 0.025 Uiso 1 1 calc R U . . .
C7 C 0.61871(12) 0.32218(11) 0.35243(15) 0.0164(3) Uani 1 1 d . . . . .
H7 H 0.581586 0.363883 0.402645 0.020 Uiso 1 1 calc R U . . .
N7 N 0.73961(11) 0.26685(10) 0.25162(14) 0.0222(3) Uani 1 1 d . . . . .
C8 C 1.05938(12) 0.70968(11) 0.37822(16) 0.0173(3) Uani 1 1 d . . . . .
H8 H 1.134689 0.732195 0.396652 0.021 Uiso 1 1 calc R U . . .
C9 C 0.96445(13) 0.87006(11) 0.24608(15) 0.0186(3) Uani 1 1 d . . . . .
H9A H 0.892450 0.879780 0.169423 0.022 Uiso 1 1 calc R U . . .
H9B H 1.025801 0.877472 0.203982 0.022 Uiso 1 1 calc R U . . .
C10 C 0.97641(12) 0.95476(11) 0.35740(15) 0.0163(3) Uani 1 1 d . . . . .
H10 H 0.958080 1.021738 0.304609 0.020 Uiso 1 1 calc R U . . .
C11 C 1.09667(12) 0.96516(12) 0.45810(16) 0.0189(3) Uani 1 1 d . . . . .
H11A H 1.118422 0.900551 0.513628 0.023 Uiso 1 1 calc R U . . .
H11B H 1.148687 0.975309 0.402239 0.023 Uiso 1 1 calc R U . . .
C12 C 0.89318(12) 0.94338(12) 0.44098(16) 0.0186(3) Uani 1 1 d . . . . .
H12A H 0.815745 0.940066 0.374357 0.022 Uiso 1 1 calc R U . . .
H12B H 0.908388 0.878031 0.495844 0.022 Uiso 1 1 calc R U . . .
C13 C 0.87909(12) 0.70479(12) 0.30364(16) 0.0184(3) Uani 1 1 d . . . . .
H13 H 0.802641 0.722905 0.259691 0.022 Uiso 1 1 calc R U . . .
N14 N 0.6477(3) 0.5672(3) 0.5667(4) 0.0219(8) Uani 0.5 1 d . . P A 1
O15 O 0.6419(2) 0.6157(2) 0.6801(3) 0.0392(7) Uani 0.5 1 d . . P A 2
O16 O 0.5486(2) 0.5346(2) 0.5351(3) 0.0379(6) Uani 0.5 1 d . . P A 1
O17 O 0.6679(3) 0.6625(3) 0.5700(4) 0.0467(9) Uani 0.5 1 d . . P A 1
O2 O 0.7048(3) 0.6636(2) 0.5114(3) 0.0335(7) Uani 0.5 1 d . . P A 2
N6 N 0.6853(3) 0.5955(4) 0.5882(5) 0.0225(9) Uani 0.5 1 d . . P A 2

loop_
_atom_site_aniso_label
_atom_site_aniso_U_11
_atom_site_aniso_U_22
_atom_site_aniso_U_33
_atom_site_aniso_U_23
_atom_site_aniso_U_13
_atom_site_aniso_U_12
Ag1 0.01594(6) 0.01566(6) 0.02563(7) 0.00114(4) 0.00815(4) -0.00242(4)
N1 0.0144(6) 0.0165(6) 0.0211(6) -0.0004(5) 0.0062(5) 0.0005(5)
N2 0.0176(6) 0.0161(6) 0.0212(6) -0.0003(5) 0.0067(5) -0.0007(5)
N3 0.0165(6) 0.0144(6) 0.0194(6) 0.0013(5) 0.0048(5) -0.0016(5)
N4 0.0143(6) 0.0168(6) 0.0206(6) -0.0008(5) 0.0050(5) -0.0010(5)
N5 0.0158(6) 0.0144(6) 0.0165(6) 0.0006(5) 0.0049(5) -0.0010(4)
O6 0.0273(6) 0.0200(6) 0.0391(7) -0.0006(5) 0.0186(5) 0.0013(5)
C2 0.0261(8) 0.0167(7) 0.0214(7) -0.0015(6) 0.0092(6) 0.0007(6)
C3 0.0148(7) 0.0195(7) 0.0264(8) 0.0050(6) 0.0024(6) -0.0041(6)
C4 0.0142(6) 0.0154(7) 0.0218(7) 0.0012(5) 0.0036(5) -0.0023(5)
C5 0.0160(7) 0.0189(7) 0.0300(8) 0.0030(6) 0.0092(6) -0.0010(6)
C6 0.0131(6) 0.0186(7) 0.0306(8) 0.0050(6) 0.0056(6) 0.0006(6)
C7 0.0164(7) 0.0148(7) 0.0179(7) 0.0008(5) 0.0050(5) 0.0003(5)
N7 0.0244(7) 0.0193(6) 0.0263(7) -0.0006(5) 0.0128(5) 0.0014(5)
C8 0.0141(6) 0.0177(7) 0.0209(7) -0.0011(5) 0.0065(5) 0.0000(5)
C9 0.0224(7) 0.0165(7) 0.0168(7) 0.0047(5) 0.0061(6) -0.0018(6)
C10 0.0181(7) 0.0131(6) 0.0173(7) 0.0031(5) 0.0054(5) 0.0003(5)
C11 0.0162(7) 0.0195(8) 0.0219(7) 0.0004(6) 0.0072(6) -0.0001(5)
C12 0.0165(7) 0.0179(7) 0.0215(7) -0.0006(6) 0.0062(5) -0.0030(6)
C13 0.0148(6) 0.0186(7) 0.0205(7) -0.0001(6) 0.0036(5) -0.0020(5)
N14 0.026(2) 0.021(2) 0.0187(17) -0.0002(14) 0.0063(17) 0.0037(15)
O15 0.0391(15) 0.0505(17) 0.0335(14) -0.0030(12) 0.0195(12) 0.0180(13)
O16 0.0175(12) 0.0449(16) 0.0514(17) -0.0034(13) 0.0111(11) 0.0015(11)
O17 0.047(2) 0.0138(16) 0.066(3) -0.0035(15) -0.0009(17) 0.0056(14)
O2 0.0332(16) 0.0321(16) 0.0333(16) 0.0102(12) 0.0076(12) 0.0034(12)
N6 0.017(2) 0.028(3) 0.0209(18) -0.0031(16) 0.0033(15) -0.0016(16)

loop_
_atom_type_symbol
_atom_type_description
_atom_type_scat_dispersion_real
_atom_type_scat_dispersion_imag
_atom_type_scat_source
C C 0.0033 0.0016 'International Tables Vol C Tables 4.2.6.8 and 6.1.1.4'
H H 0.0000 0.0000 'International Tables Vol C Tables 4.2.6.8 and 6.1.1.4'
Ag Ag -0.8971 1.1015 'International Tables Vol C Tables 4.2.6.8 and 6.1.1.4'
N N 0.0061 0.0033 'International Tables Vol C Tables 4.2.6.8 and 6.1.1.4'
O O 0.0106 0.0060 'International Tables Vol C Tables 4.2.6.8 and 6.1.1.4'

loop_
_exptl_crystal_face_index_h
_exptl_crystal_face_index_k
_exptl_crystal_face_index_l
_exptl_crystal_face_perp_dist
0.00 1.00 0.00 0.1000
0.00 -1.00 0.00 0.0770
0.00 0.00 -1.00 0.0240
0.00 0.00 1.00 0.0190
-1.00 0.00 1.00 0.0210
1.00 0.00 -1.00 0.0200
-1.00 1.00 0.00 0.0790
1.00 -1.00 0.00 0.0440
1.00 1.00 0.00 0.0670
-1.00 -1.00 0.00 0.0750

loop_
_geom_angle_atom_site_label_1
_geom_angle_atom_site_label_2
_geom_angle_atom_site_label_3
_geom_angle
_geom_angle_site_symmetry_1
_geom_angle_site_symmetry_3
_geom_angle_publ_flag
N1 Ag1 O6 89.84(4) 3_766 . ?
N2 Ag1 N1 94.19(4) . 3_766 ?
N2 Ag1 O6 85.53(4) . . ?
N4 Ag1 N1 103.75(4) . 3_766 ?
N4 Ag1 N2 152.21(5) . . ?
N4 Ag1 O6 115.13(4) . . ?
N4 N1 Ag1 134.14(9) . 3_766 ?
C8 N1 Ag1 118.20(9) . 3_766 ?
C8 N1 N4 106.46(12) . . ?
C7 N2 Ag1 129.33(10) . . ?
C7 N2 N7 107.76(12) . . ?
N7 N2 Ag1 122.64(9) . . ?
C2 N3 C3 128.13(13) . . ?
C7 N3 C2 105.10(12) . . ?
C7 N3 C3 126.74(13) . . ?
N1 N4 Ag1 120.50(9) . . ?
C13 N4 Ag1 132.03(10) . . ?
C13 N4 N1 107.35(12) . . ?
C8 N5 C9 127.68(12) . . ?
C13 N5 C8 105.00(12) . . ?
C13 N5 C9 127.16(12) . . ?
N14 O6 Ag1 120.5(2) . . ?
N6 O6 Ag1 112.7(2) . . ?
N3 C2 H2 124.5 . . ?
N7 C2 N3 110.99(13) . . ?
N7 C2 H2 124.5 . . ?
N3 C3 H3A 109.0 . . ?
N3 C3 H3B 109.0 . . ?
N3 C3 C4 112.90(12) . . ?
H3A C3 H3B 107.8 . . ?
C4 C3 H3A 109.0 . . ?
C4 C3 H3B 109.0 . . ?
C3 C4 H4 108.5 . . ?
C3 C4 C6 108.88(12) . . ?
C5 C4 C3 111.85(13) . . ?
C5 C4 H4 108.5 . . ?
C5 C4 C6 110.41(12) . . ?
C6 C4 H4 108.5 . . ?
C4 C5 H5A 109.1 . . ?
C4 C5 H5B 109.1 . . ?
C4 C5 C6 112.38(13) . 3_656 ?
H5A C5 H5B 107.9 . . ?
C6 C5 H5A 109.1 3_656 . ?
C6 C5 H5B 109.1 3_656 . ?
C4 C6 H6A 109.3 . . ?
C4 C6 H6B 109.3 . . ?
C5 C6 C4 111.66(12) 3_656 . ?
C5 C6 H6A 109.3 3_656 . ?
C5 C6 H6B 109.3 3_656 . ?
H6A C6 H6B 108.0 . . ?
N2 C7 N3 110.00(13) . . ?
N2 C7 H7 125.0 . . ?
N3 C7 H7 125.0 . . ?
C2 N7 N2 106.15(12) . . ?
N1 C8 N5 110.87(13) . . ?
N1 C8 H8 124.6 . . ?
N5 C8 H8 124.6 . . ?
N5 C9 H9A 109.0 . . ?
N5 C9 H9B 109.0 . . ?
N5 C9 C10 113.11(12) . . ?
H9A C9 H9B 107.8 . . ?
C10 C9 H9A 109.0 . . ?
C10 C9 H9B 109.0 . . ?
C9 C10 H10 106.5 . . ?
C9 C10 C11 112.83(12) . . ?
C9 C10 C12 113.30(12) . . ?
C11 C10 H10 106.5 . . ?
C11 C10 C12 110.69(12) . . ?
C12 C10 H10 106.5 . . ?
C10 C11 H11A 109.4 . . ?
C10 C11 H11B 109.4 . . ?
H11A C11 H11B 108.0 . . ?
C12 C11 C10 111.00(12) 3_776 . ?
C12 C11 H11A 109.4 3_776 . ?
C12 C11 H11B 109.4 3_776 . ?
C10 C12 H12A 109.5 . . ?
C10 C12 H12B 109.5 . . ?
C11 C12 C10 110.60(12) 3_776 . ?
C11 C12 H12A 109.5 3_776 . ?
C11 C12 H12B 109.5 3_776 . ?
H12A C12 H12B 108.1 . . ?
N4 C13 N5 110.33(13) . . ?
N4 C13 H13 124.8 . . ?
N5 C13 H13 124.8 . . ?
O6 N14 O16 116.9(4) . . ?
O6 N14 O17 122.2(4) . . ?
O17 N14 O16 120.8(4) . . ?
O15 N6 O6 117.6(4) . . ?
O15 N6 O2 121.8(5) . . ?
O2 N6 O6 120.2(4) . . ?

loop_
_geom_bond_atom_site_label_1
_geom_bond_atom_site_label_2
_geom_bond_distance
_geom_bond_site_symmetry_2
_geom_bond_publ_flag
Ag1 N1 2.4666(12) 3_766 ?
Ag1 N2 2.2086(12) . ?
Ag1 N4 2.1758(12) . ?
Ag1 O6 2.5128(12) . ?
N1 N4 1.3874(16) . ?
N1 C8 1.3097(19) . ?
N2 C7 1.3152(19) . ?
N2 N7 1.3894(18) . ?
N3 C2 1.362(2) . ?
N3 C3 1.4741(18) . ?
N3 C7 1.3527(19) . ?
N4 C13 1.3099(19) . ?
N5 C8 1.3550(18) . ?
N5 C9 1.4731(18) . ?
N5 C13 1.3537(18) . ?
O6 N14 1.221(5) . ?
O6 N6 1.292(5) . ?
C2 H2 0.9500 . ?
C2 N7 1.310(2) . ?
C3 H3A 0.9900 . ?
C3 H3B 0.9900 . ?
C3 C4 1.527(2) . ?
C4 H4 1.0000 . ?
C4 C5 1.526(2) . ?
C4 C6 1.5325(19) . ?
C5 H5A 0.9900 . ?
C5 H5B 0.9900 . ?
C5 C6 1.530(2) 3_656 ?
C6 H6A 0.9900 . ?
C6 H6B 0.9900 . ?
C7 H7 0.9500 . ?
C8 H8 0.9500 . ?
C9 H9A 0.9900 . ?
C9 H9B 0.9900 . ?
C9 C10 1.529(2) . ?
C10 H10 1.0000 . ?
C10 C11 1.532(2) . ?
C10 C12 1.533(2) . ?
C11 H11A 0.9900 . ?
C11 H11B 0.9900 . ?
C11 C12 1.529(2) 3_776 ?
C12 H12A 0.9900 . ?
C12 H12B 0.9900 . ?
C13 H13 0.9500 . ?
N14 O16 1.257(5) . ?
N14 O17 1.254(5) . ?
O15 N6 1.231(5) . ?
O2 N6 1.239(6) . ?

loop_
_geom_torsion_atom_site_label_1
_geom_torsion_atom_site_label_2
_geom_torsion_atom_site_label_3
_geom_torsion_atom_site_label_4
_geom_torsion
_geom_torsion_site_symmetry_1
_geom_torsion_site_symmetry_2
_geom_torsion_site_symmetry_3
_geom_torsion_site_symmetry_4
_geom_torsion_publ_flag
Ag1 N1 N4 Ag1 -17.04(17) 3_766 . . . ?
Ag1 N1 N4 C13 166.52(11) 3_766 . . . ?
Ag1 N1 C8 N5 -169.18(9) 3_766 . . . ?
Ag1 N2 C7 N3 -173.86(9) . . . . ?
Ag1 N2 N7 C2 174.20(10) . . . . ?
Ag1 N4 C13 N5 -175.56(10) . . . . ?
Ag1 O6 N14 O16 108.6(3) . . . . ?
Ag1 O6 N14 O17 -66.5(5) . . . . ?
Ag1 O6 N6 O15 -174.3(3) . . . . ?
Ag1 O6 N6 O2 -1.6(4) . . . . ?
N1 N4 C13 N5 0.32(17) . . . . ?
N3 C2 N7 N2 0.35(17) . . . . ?
N3 C3 C4 C5 -67.02(16) . . . . ?
N3 C3 C4 C6 170.68(13) . . . . ?
N4 N1 C8 N5 0.06(16) . . . . ?
N5 C9 C10 C11 74.41(15) . . . . ?
N5 C9 C10 C12 -52.36(16) . . . . ?
C2 N3 C3 C4 88.81(18) . . . . ?
C2 N3 C7 N2 0.06(16) . . . . ?
C3 N3 C2 N7 -178.28(13) . . . . ?
C3 N3 C7 N2 178.11(13) . . . . ?
C3 C4 C5 C6 -176.03(12) . . . 3_656 ?
C3 C4 C6 C5 177.37(13) . . . 3_656 ?
C5 C4 C6 C5 54.21(19) . . . 3_656 ?
C6 C4 C5 C6 -54.62(18) . . . 3_656 ?
C7 N2 N7 C2 -0.30(16) . . . . ?
C7 N3 C2 N7 -0.26(17) . . . . ?
C7 N3 C3 C4 -88.80(18) . . . . ?
N7 N2 C7 N3 0.15(16) . . . . ?
C8 N1 N4 Ag1 176.21(10) . . . . ?
C8 N1 N4 C13 -0.23(16) . . . . ?
C8 N5 C9 C10 -79.49(18) . . . . ?
C8 N5 C13 N4 -0.28(17) . . . . ?
C9 N5 C8 N1 175.75(13) . . . . ?
C9 N5 C13 N4 -175.93(13) . . . . ?
C9 C10 C11 C12 175.06(12) . . . 3_776 ?
C9 C10 C12 C11 -175.55(12) . . . 3_776 ?
C11 C10 C12 C11 56.56(17) . . . 3_776 ?
C12 C10 C11 C12 -56.79(17) . . . 3_776 ?
C13 N5 C8 N1 0.12(17) . . . . ?
C13 N5 C9 C10 95.21(17) . . . . ?
